data_7048876
loop_
_publ_author_name
'Healy, Colm'
'Steuber, Friedrich W.'
'Wix, Paul'
'Macreadie, Lauren K.'
'Kathalikkattil, Amal Cherian'
'Schmitt, Wolfgang'

_publ_section_title
;
 Assembly, disassembly and reassembly: a &quot;top-down&quot; synthetic
 strategy towards hybrid, mixed-metal {Mo<sub>10</sub>Co<sub>6</sub>} POM
 clusters.
;
_journal_issue 9
_journal_name_full 'Dalton transactions (Cambridge, England : 2003)'
_journal_page_first 3018
_journal_page_last 3027
_journal_paper_doi 10.1039/c9dt00075e
_journal_volume 48
_journal_year 2019
_chemical_formula_moiety 'C92 H130 Co6 Mo10 N2 O58 P6, 6(C2 N), 2(C16 N)'
_chemical_formula_sum 'C136 H130 Co6 Mo10 N10 O58 P6'
_chemical_formula_weight 4331.29
_space_group_crystal_system triclinic
_space_group_IT_number 2
_space_group_name_Hall '-P 1'
_space_group_name_H-M_alt 'P -1'
_symmetry_space_group_name_Hall '-P 1'
_symmetry_space_group_name_H-M 'P -1'
_atom_sites_solution_hydrogens geom
_atom_sites_solution_primary dual
_audit_creation_date 2018-11-01
_audit_creation_method
;
Olex2 1.2
(compiled 2018.05.29 svn.r3508 for OlexSys, GUI svn.r5506)
;
_audit_update_record
;
2018-11-02 deposited with the CCDC.
2019-02-05 downloaded from the CCDC.
;
_cell_angle_alpha 65.2690(10)
_cell_angle_beta 64.0720(10)
_cell_angle_gamma 84.8630(10)
_cell_formula_units_Z 1
_cell_length_a 16.9115(8)
_cell_length_b 17.8098(9)
_cell_length_c 18.2776(9)
_cell_measurement_reflns_used 9739
_cell_measurement_temperature 100(2)
_cell_measurement_theta_max 29.37
_cell_measurement_theta_min 2.22
_cell_volume 4467.4(4)
_computing_cell_refinement 'SAINT V8.35A (?, 2016)'
_computing_data_reduction 'SAINT V8.35A (?, 2016)'
_computing_molecular_graphics 'Olex2 (Dolomanov et al., 2009)'
_computing_publication_material 'Olex2 (Dolomanov et al., 2009)'
_computing_structure_refinement 'XL (Sheldrick, 2008)'
_computing_structure_solution 'XT (Sheldrick, 2015)'
_diffrn_ambient_temperature 100.0
_diffrn_measured_fraction_theta_full 1.000
_diffrn_measured_fraction_theta_max 0.998
_diffrn_measurement_device_type 'Bruker APEX-II CCD'
_diffrn_measurement_method '\f and \w scans'
_diffrn_radiation_type MoK\a
_diffrn_radiation_wavelength 0.71073
_diffrn_reflns_av_R_equivalents 0.0528
_diffrn_reflns_av_unetI/netI 0.0399
_diffrn_reflns_Laue_measured_fraction_full 1.000
_diffrn_reflns_Laue_measured_fraction_max 0.998
_diffrn_reflns_limit_h_max 23
_diffrn_reflns_limit_h_min -23
_diffrn_reflns_limit_k_max 24
_diffrn_reflns_limit_k_min -24
_diffrn_reflns_limit_l_max 25
_diffrn_reflns_limit_l_min -25
_diffrn_reflns_number 152064
_diffrn_reflns_point_group_measured_fraction_full 1.000
_diffrn_reflns_point_group_measured_fraction_max 0.998
_diffrn_reflns_theta_full 25.242
_diffrn_reflns_theta_max 29.545
_diffrn_reflns_theta_min 1.348
_diffrn_standards_number 0
_exptl_absorpt_coefficient_mu 1.349
_exptl_absorpt_correction_T_max 0.7459
_exptl_absorpt_correction_T_min 0.6875
_exptl_absorpt_correction_type multi-scan
_exptl_absorpt_process_details
'SADABS-2014/5 (Bruker,2014/5) was used for absorption correction. wR2(int) was 0.0594 before and 0.0499 after correction. The Ratio of minimum to maximum transmission is 0.9217. The \l/2 correction factor is Not present.'
_exptl_crystal_colour violet
_exptl_crystal_colour_primary violet
_exptl_crystal_density_diffrn 1.610
_exptl_crystal_description block
_exptl_crystal_F_000 2152
_refine_diff_density_max 2.954
_refine_diff_density_min -1.749
_refine_diff_density_rms 0.210
_refine_ls_extinction_method none
_refine_ls_goodness_of_fit_ref 1.022
_refine_ls_hydrogen_treatment constr
_refine_ls_matrix_type full
_refine_ls_number_parameters 971
_refine_ls_number_reflns 24963
_refine_ls_number_restraints 4
_refine_ls_restrained_S_all 1.023
_refine_ls_R_factor_all 0.0986
_refine_ls_R_factor_gt 0.0622
_refine_ls_shift/su_max 0.001
_refine_ls_shift/su_mean 0.000
_refine_ls_structure_factor_coef Fsqd
_refine_ls_weighting_details 'w=1/[\s^2^(Fo^2^)+(0.0980P)^2^+30.1640P] where P=(Fo^2^+2Fc^2^)/3'
_refine_ls_weighting_scheme calc
_refine_ls_wR_factor_gt 0.1622
_refine_ls_wR_factor_ref 0.1969
_reflns_Friedel_coverage 0.000
_reflns_number_gt 17788
_reflns_number_total 24963
_reflns_threshold_expression 'I > 2\s(I)'
_cod_data_source_file c9dt00075e2.cif
_cod_data_source_block lmr009a
_cod_depositor_comments 'Adding full bibliography for 7048870--7048879.cif.'
_cod_database_code 7048876
_shelx_shelxl_version_number 2014/7
_shelx_space_group_comment
;
The symmetry employed for this shelxl refinement is uniquely defined
by the following loop, which should always be used as a source of
symmetry information in preference to the above space-group names.
They are only intended as comments.
;
_olex2_refinement_description
;
1. Shared sites
{H1AA, H0CB}
2. Others
 Fixed Sof: C0AA(0.5) C1AA(0.5) N0AA(0.5) C1CA(0.5) N3(0.5) C2AA(0.5)
 Fixed Uiso: H22A(0.05) H22B(0.05) H23A(0.041) H23B(0.041) H24A(0.043)
 H24B(0.043) H25(0.057) H26(0.057) H27(0.065) H28A(0.06) H28B(0.06) H29A(0.068)
 H29B(0.068) H30A(0.068) H30B(0.068) H31(0.067) H32(0.103) H33(0.107)
 H34(0.096) H35(0.07) H9AA(0.093) H9AB(0.093) H6AA(0.054) H6AB(0.054)
 H4AA(0.049) H0CA(0.041) H0CB(0.041) H8AA(0.046) H7AA(0.054) H3CA(0.042)
 H3CB(0.042) H3AA(0.041) H3AB(0.041) H0BA(0.057) H0BB(0.057) H9AC(0.058)
 H9AD(0.058) H6AC(0.06) H6AD(0.06) H4AB(0.061) H8AB(0.048) H7AB(0.05)
 H2AA(0.046) H2AB(0.046) H3AC(0.052) H3AD(0.052) H1AA(0.048) H1AB(0.048)
 H0BC(0.046) H0BD(0.046) H3A(0.038) H3B(0.038) H4A(0.045) H4B(0.045) H5A(0.049)
 H5B(0.049) H7A(0.048) H7B(0.048) H8A(0.052) H8B(0.052) H10(0.063) H14A(0.053)
 H14B(0.053) H19(0.074) H5BA(0.049) H0DA(0.057) H8CA(0.057) H8CB(0.057)
 H9CA(0.063) H7CA(0.058) H7CB(0.058) H6(0.062) H6CA(0.07) H6CB(0.07)
 H1DA(0.062) H1DB(0.062) H9A(0.072) H9B(0.072) H5CA(0.082) H5CB(0.082)
 Fixed X: H22A(-0.178) H22B(-0.1164) H23A(-0.1114) H23B(-0.0088) H24A(0.087)
 H24B(0.0459) H25(0.0597) H26(-0.0982) H27(-0.2035) H28A(0.0447) H28B(-0.0229)
 H29A(-0.0863) H29B(-0.0587) H30A(-0.2193) H30B(-0.1845) H31(0.181) H32(0.2626)
 H33(0.3791) H34(0.416) H35(0.3277) H9AA(0.3869) H9AB(0.3195) H6AA(0.3832)
 H6AB(0.308) H4AA(0.2538) H0CA(0.3414) H0CB(0.4134) H8AA(0.4459) H7AA(0.4663)
 H3CA(0.2039) H3CB(0.206) H3AA(0.3155) H3AB(0.3989) H0BA(0.519) H0BB(0.5111)
 H9AC(0.4762) H9AD(0.4432) H6AC(0.2462) H6AD(0.3362) H4AB(0.3386) H8AB(0.3218)
 H7AB(0.5235) H2AA(0.2203) H2AB(0.2977) H3AC(0.2917) H3AD(0.2184) H1AA(0.4152)
 H1AB(0.4238) H0BC(0.4446) H0BD(0.4682) H3A(0.3789) H3B(0.3966) H4A(0.1515)
 H4B(0.2459) H5A(0.3856) H5B(0.37) H7A(0.2209) H7B(0.2888) H8A(0.0712)
 H8B(0.0462) H10(0.5164) H14A(0.4136) H14B(0.4188) H19(0.5657) H5BA(0.5296)
 H0DA(0.2652) H8CA(0.3642) H8CB(0.3432) H9CA(0.0908) H7CA(0.4976) H7CB(0.5945)
 H6(0.3328) H6CA(0.5466) H6CB(0.6243) H1DA(0.1955) H1DB(0.1213) H9A(0.2369)
 H9B(0.1885) H5CA(0.617) H5CB(0.5343)
 Fixed Y: H22A(0.822) H22B(0.8731) H23A(0.7826) H23B(0.8107) H24A(0.8916)
 H24B(0.9166) H25(1.0345) H26(0.9011) H27(0.9656) H28A(0.9605) H28B(1.0296)
 H29A(1.0681) H29B(1.0238) H30A(0.8915) H30B(0.9875) H31(0.4329) H32(0.3773)
 H33(0.3039) H34(0.2956) H35(0.3479) H9AA(1.0529) H9AB(0.9697) H6AA(1.1387)
 H6AB(1.1091) H4AA(1.0723) H0CA(0.843) H0CB(0.8464) H8AA(1.0702) H7AA(0.9355)
 H3CA(0.9784) H3CB(0.929) H3AA(0.9763) H3AB(0.9249) H0BA(0.9743) H0BB(1.0566)
 H9AC(1.021) H9AD(0.9236) H6AC(1.0587) H6AD(1.1185) H4AB(0.9982) H8AB(1.1113)
 H7AB(0.97) H2AA(0.9143) H2AB(0.8571) H3AC(0.9848) H3AD(0.9856) H1AA(0.8457)
 H1AB(0.8924) H0BC(1.0482) H0BD(1.1022) H3A(0.6995) H3B(0.6204) H4A(0.2834)
 H4B(0.3083) H5A(0.6031) H5B(0.6884) H7A(0.15) H7B(0.2249) H8A(0.1138)
 H8B(0.1662) H10(0.6989) H14A(0.4768) H14B(0.4841) H19(0.4932) H5BA(0.7126)
 H0DA(0.2288) H8CA(0.2093) H8CB(0.1247) H9CA(0.0354) H7CA(0.7734) H7CB(0.7432)
 H6(0.0938) H6CA(0.5692) H6CB(0.617) H1DA(0.0904) H1DB(0.1525) H9A(0.008)
 H9B(0.0169) H5CA(0.6084) H5CB(0.5548)
 Fixed Z: H22A(0.3715) H22B(0.3854) H23A(0.2391) H23B(0.1695) H24A(0.191)
 H24B(0.274) H25(0.1403) H26(0.1061) H27(0.3212) H28A(0.0639) H28B(0.0652)
 H29A(0.1956) H29B(0.2761) H30A(0.2432) H30B(0.1753) H31(0.6636) H32(0.7443)
 H33(0.6959) H34(0.5609) H35(0.4882) H9AA(-0.2138) H9AB(-0.1608) H6AA(-0.1259)
 H6AB(-0.0245) H4AA(-0.1081) H0CA(-0.047) H0CB(-0.0131) H8AA(-0.0237) H7AA(-
 0.1709) H3CA(0.0487) H3CB(-0.008) H3AA(0.0983) H3AB(0.0751) H0BA(-0.086) H0BB(-
 0.1637) H9AC(-0.2218) H9AD(-0.168) H6AC(-0.1002) H6AD(-0.1766) H4AB(-0.1987)
 H8AB(-0.0409) H7AB(-0.1127) H2AA(-0.0354) H2AB(-0.0602) H3AC(0.0869)
 H3AD(0.0534) H1AA(-0.0131) H1AB(0.0418) H0BC(-0.0258) H0BD(-0.1297)
 H3A(0.2529) H3B(0.3263) H4A(0.1424) H4B(0.1322) H5A(0.1115) H5B(0.1231)
 H7A(0.3494) H7B(0.2601) H8A(0.363) H8B(0.2818) H10(0.0117) H14A(0.2279)
 H14B(0.3103) H19(0.1969) H5BA(0.2257) H0DA(0.0488) H8CA(0.1125) H8CB(0.1097)
 H9CA(0.2783) H7CA(0.0989) H7CB(0.0698) H6(0.2554) H6CA(0.2833) H6CB(0.1839)
 H1DA(0.1239) H1DB(0.1382) H9A(0.2495) H9B(0.3424) H5CA(0.0519) H5CB(0.0689)
;
_olex2_submission_special_instructions 'No special instructions were received'

loop_
_space_group_symop_operation_xyz
'x, y, z'
'-x, -y, -z'

loop_
_atom_site_label
_atom_site_type_symbol
_atom_site_fract_x
_atom_site_fract_y
_atom_site_fract_z
_atom_site_U_iso_or_equiv
_atom_site_adp_type
_atom_site_occupancy
_atom_site_site_symmetry_order
_atom_site_calc_flag
_atom_site_refinement_flags_posn
_atom_site_refinement_flags_occupancy
_atom_site_disorder_assembly
_atom_site_disorder_group
C21 C -0.0445(4) 0.8393(3) 0.2791(4) 0.0301(12) Uani 1 1 d . . . .
C22 C -0.1276(5) 0.8658(4) 0.3398(5) 0.0420(15) Uani 1 1 d . . . .
H22A H -0.1780 0.8220 0.3715 0.050 Uiso 1 1 calc R . . .
H22B H -0.1164 0.8731 0.3854 0.050 Uiso 1 1 calc R . . .
C23 C -0.0622(5) 0.8273(4) 0.2087(4) 0.0340(13) Uani 1 1 d . . . .
H23A H -0.1114 0.7826 0.2391 0.041 Uiso 1 1 calc R . . .
H23B H -0.0088 0.8107 0.1695 0.041 Uiso 1 1 calc R . . .
C24 C 0.0333(5) 0.9082(4) 0.2298(4) 0.0355(13) Uani 1 1 d . . . .
H24A H 0.0870 0.8916 0.1910 0.043 Uiso 1 1 calc R . . .
H24B H 0.0459 0.9166 0.2740 0.043 Uiso 1 1 calc R . . .
C25 C 0.0092(6) 0.9899(4) 0.1721(5) 0.0478(18) Uani 1 1 d . . . .
H25 H 0.0597 1.0345 0.1403 0.057 Uiso 1 1 calc R . . .
C26 C -0.0863(5) 0.9092(5) 0.1514(5) 0.0474(17) Uani 1 1 d . . . .
H26 H -0.0982 0.9011 0.1061 0.057 Uiso 1 1 calc R . . .
C27 C -0.1502(6) 0.9478(5) 0.2821(5) 0.054(2) Uani 1 1 d . . . .
H27 H -0.2035 0.9656 0.3212 0.065 Uiso 1 1 calc R . . .
C28 C -0.0087(6) 0.9770(4) 0.1032(5) 0.0497(18) Uani 1 1 d . . . .
H28A H 0.0447 0.9605 0.0639 0.060 Uiso 1 1 calc R . . .
H28B H -0.0229 1.0296 0.0652 0.060 Uiso 1 1 calc R . . .
C29 C -0.0714(6) 1.0150(5) 0.2321(6) 0.057(2) Uani 1 1 d . . . .
H29A H -0.0863 1.0681 0.1956 0.068 Uiso 1 1 calc R . . .
H29B H -0.0587 1.0238 0.2761 0.068 Uiso 1 1 calc R . . .
C30 C -0.1688(6) 0.9351(5) 0.2121(6) 0.057(2) Uani 1 1 d . . . .
H30A H -0.2193 0.8915 0.2432 0.068 Uiso 1 1 calc R . . .
H30B H -0.1845 0.9875 0.1753 0.068 Uiso 1 1 calc R . . .
C31 C 0.2301(6) 0.4050(6) 0.6414(6) 0.056(2) Uani 1 1 d . . . .
H31 H 0.1810 0.4329 0.6636 0.067 Uiso 1 1 calc R . . .
C32 C 0.2780(8) 0.3709(9) 0.6908(7) 0.086(4) Uani 1 1 d . . . .
H32 H 0.2626 0.3773 0.7443 0.103 Uiso 1 1 calc R . . .
C33 C 0.3462(9) 0.3287(8) 0.6625(9) 0.089(4) Uani 1 1 d . . . .
H33 H 0.3791 0.3039 0.6959 0.107 Uiso 1 1 calc R . . .
C34 C 0.3667(7) 0.3228(7) 0.5845(9) 0.080(3) Uani 1 1 d . . . .
H34 H 0.4160 0.2956 0.5609 0.096 Uiso 1 1 calc R . . .
C35 C 0.3151(5) 0.3567(6) 0.5398(7) 0.058(2) Uani 1 1 d . . . .
H35 H 0.3277 0.3479 0.4882 0.070 Uiso 1 1 calc R . . .
C02B C 0.5913(7) 0.1820(7) 0.6554(7) 0.071(3) Uiso 1 1 d . . . .
C02H C 0.6598(7) 0.1325(7) 0.6734(8) 0.075(3) Uiso 1 1 d . . . .
Co1 Co 0.18466(5) 0.73738(5) 0.31553(5) 0.03052(17) Uani 1 1 d . . . .
Co2 Co 0.14152(5) 0.67112(5) 0.20745(5) 0.02595(16) Uani 1 1 d . . . .
Co3 Co 0.15669(5) 0.42525(4) 0.50906(5) 0.02096(14) Uani 1 1 d . . . .
Mo1 Mo 0.21029(3) 0.48667(3) 0.18209(3) 0.02372(10) Uani 1 1 d . . . .
Mo2 Mo 0.01493(3) 0.44382(3) 0.19845(3) 0.02976(12) Uani 1 1 d . . . .
Mo3 Mo -0.11413(3) 0.28596(3) 0.38267(3) 0.02982(12) Uani 1 1 d . . . .
Mo4 Mo -0.03109(3) 0.19170(3) 0.52798(3) 0.02551(11) Uani 1 1 d . . . .
Mo5 Mo 0.00792(3) 0.56524(3) 0.59082(3) 0.01904(9) Uani 1 1 d . . . .
N1 N 0.2495(3) 0.4006(4) 0.5641(4) 0.0337(11) Uani 1 1 d . . . .
N025 N 0.5363(7) 0.2203(7) 0.6446(7) 0.091(3) Uiso 1 1 d . . . .
C01B C 0.2547(4) 0.8285(4) 0.1185(4) 0.0331(13) Uani 1 1 d . . . .
O1 O -0.0347(2) 0.7514(2) 0.4359(2) 0.0241(7) Uani 1 1 d . . . .
O2 O -0.0807(3) 0.6716(2) 0.3730(2) 0.0269(8) Uani 1 1 d . . . .
O3 O 0.0784(3) 0.7299(2) 0.2997(3) 0.0271(8) Uani 1 1 d . . . .
O4 O 0.2304(2) 0.6739(2) 0.4031(3) 0.0268(8) Uani 1 1 d . . . .
O5 O 0.2588(3) 0.8180(3) 0.1891(3) 0.0373(10) Uani 1 1 d . . . .
O6 O 0.2101(3) 0.7788(3) 0.1126(3) 0.0354(9) Uani 1 1 d . . . .
O7 O 0.0215(3) 0.6500(3) 0.2215(3) 0.0299(8) Uani 1 1 d . . . .
O8 O 0.2126(3) 0.6335(2) 0.2764(3) 0.0261(8) Uani 1 1 d . . . .
O9 O 0.2396(2) 0.4898(2) 0.2777(2) 0.0240(7) Uani 1 1 d . . . .
O10 O 0.2423(2) 0.5216(2) 0.3981(2) 0.0254(8) Uani 1 1 d . . . .
O11 O 0.2040(2) 0.3444(2) 0.4411(3) 0.0257(8) Uani 1 1 d . . . .
O12 O 0.0943(2) 0.5044(2) 0.5702(2) 0.0213(7) Uani 1 1 d . . . .
O13 O -0.0624(2) 0.5278(2) 0.7103(2) 0.0226(7) Uani 1 1 d . . . .
O14 O -0.0560(2) 0.5598(2) 0.5405(2) 0.0215(7) Uani 1 1 d . . . .
O15 O 0.0546(2) 0.6720(2) 0.5434(2) 0.0233(7) Uani 1 1 d . . . .
O16 O 0.1981(3) 0.5926(2) 0.1459(2) 0.0263(8) Uani 1 1 d . . . .
O17 O 0.3126(3) 0.4848(3) 0.1068(3) 0.0326(9) Uani 1 1 d . . . .
O18 O 0.1877(3) 0.3600(2) 0.2699(3) 0.0270(8) Uani 1 1 d . . . .
O19 O 0.1425(3) 0.4556(3) 0.1389(3) 0.0311(9) Uani 1 1 d . . . .
O20 O 0.0375(3) 0.3164(3) 0.2899(3) 0.0276(8) Uani 1 1 d . . . .
O21 O -0.0916(3) 0.4035(3) 0.3100(3) 0.0309(9) Uani 1 1 d . . . .
O22 O -0.0070(3) 0.4043(3) 0.1387(3) 0.0441(11) Uani 1 1 d . . . .
O23 O -0.0027(3) 0.5465(3) 0.1575(3) 0.0352(9) Uani 1 1 d . . . .
O24 O -0.2171(3) 0.2824(3) 0.4649(3) 0.0368(10) Uani 1 1 d . . . .
O25 O -0.0752(3) 0.1880(3) 0.4514(3) 0.0322(9) Uani 1 1 d . . . .
O26 O -0.1332(3) 0.2488(3) 0.3194(3) 0.0405(11) Uani 1 1 d . . . .
O27 O -0.0006(3) 0.0948(2) 0.5635(3) 0.0345(9) Uani 1 1 d . . . .
O28 O -0.1299(3) 0.1863(3) 0.6200(3) 0.0311(9) Uani 1 1 d . . . .
O30 O 0.0897(3) 0.2419(2) 0.4109(3) 0.0278(8) Uani 1 1 d . . . .
P1 P 0.11766(9) 0.28704(9) 0.31004(9) 0.0253(3) Uani 1 1 d . . . .
P2 P 0.26282(8) 0.55764(8) 0.29978(9) 0.0210(2) Uani 1 1 d . . . .
P3 P -0.01855(9) 0.74266(8) 0.34965(9) 0.0235(3) Uani 1 1 d . . . .
C38 C 0.8487(7) 0.0326(6) 0.4562(7) 0.066(2) Uiso 1 1 d . . . .
C39 C 0.7630(19) 0.0186(16) 0.5005(19) 0.179(9) Uiso 1 1 d . . . .
N2 N 0.682(2) 0.0046(17) 0.5601(19) 0.244(11) Uiso 1 1 d . . . .
C6BA C 0.3072(4) 0.9057(4) 0.0307(4) 0.0365(14) Uani 1 1 d . . . .
C9AA C 0.355(3) 1.005(3) -0.155(2) 0.077(12) Uani 0.594(11) 1 d . P A 1
H9AA H 0.3869 1.0529 -0.2138 0.093 Uiso 0.594(11) 1 calc R P A 1
H9AB H 0.3195 0.9697 -0.1608 0.093 Uiso 0.594(11) 1 calc R P A 1
C6AA C 0.3492(15) 1.0893(10) -0.0695(13) 0.045(4) Uani 0.594(11) 1 d . P A 1
H6AA H 0.3832 1.1387 -0.1259 0.054 Uiso 0.594(11) 1 calc R P A 1
H6AB H 0.3080 1.1091 -0.0245 0.054 Uiso 0.594(11) 1 calc R P A 1
C4AA C 0.2957(11) 1.0375(10) -0.0866(10) 0.041(3) Uani 0.594(11) 1 d . P A 1
H4AA H 0.2538 1.0723 -0.1081 0.049 Uiso 0.594(11) 1 calc R P A 1
C0CA C 0.3723(7) 0.8792(7) -0.0362(7) 0.034(2) Uani 0.594(11) 1 d . P A 1
H0CA H 0.3414 0.8430 -0.0470 0.041 Uiso 0.594(11) 1 calc R P A 1
H0CB H 0.4134 0.8464 -0.0131 0.041 Uiso 0.594(11) 1 calc R P A 1
C8AA C 0.4122(10) 1.0369(9) -0.0355(9) 0.038(3) Uani 0.594(11) 1 d . P A 1
H8AA H 0.4459 1.0702 -0.0237 0.046 Uiso 0.594(11) 1 calc R P A 1
C7AA C 0.4247(12) 0.9541(11) -0.1243(10) 0.045(4) Uani 0.594(11) 1 d . P A 1
H7AA H 0.4663 0.9355 -0.1709 0.054 Uiso 0.594(11) 1 calc R P A 1
C3CA C 0.2432(7) 0.9605(6) 0.0015(7) 0.035(2) Uani 0.594(11) 1 d . P A 1
H3CA H 0.2039 0.9784 0.0487 0.042 Uiso 0.594(11) 1 calc R P A 1
H3CB H 0.2060 0.9290 -0.0080 0.042 Uiso 0.594(11) 1 calc R P A 1
C3AA C 0.3585(7) 0.9590(6) 0.0519(7) 0.034(2) Uani 0.594(11) 1 d . P A 1
H3AA H 0.3155 0.9763 0.0983 0.041 Uiso 0.594(11) 1 calc R P A 1
H3AB H 0.3989 0.9249 0.0751 0.041 Uiso 0.594(11) 1 calc R P A 1
C0BA C 0.4768(11) 1.0076(11) -0.1070(11) 0.048(4) Uani 0.594(11) 1 d . P A 1
H0BA H 0.5190 0.9743 -0.0860 0.057 Uiso 0.594(11) 1 calc R P A 1
H0BB H 0.5111 1.0566 -0.1637 0.057 Uiso 0.594(11) 1 calc R P A 1
C9AB C 0.4351(17) 0.9774(15) -0.1634(19) 0.048(5) Uani 0.406(11) 1 d . P A 2
H9AC H 0.4762 1.0210 -0.2218 0.058 Uiso 0.406(11) 1 calc R P A 2
H9AD H 0.4432 0.9236 -0.1680 0.058 Uiso 0.406(11) 1 calc R P A 2
C6AB C 0.3114(19) 1.0645(15) -0.1233(17) 0.050(6) Uani 0.406(11) 1 d . P A 2
H6AC H 0.2462 1.0587 -0.1002 0.060 Uiso 0.406(11) 1 calc R P A 2
H6AD H 0.3362 1.1185 -0.1766 0.060 Uiso 0.406(11) 1 calc R P A 2
C4AB C 0.349(3) 0.995(3) -0.148(3) 0.050(11) Uani 0.406(11) 1 d . P A 2
H4AB H 0.3386 0.9982 -0.1987 0.061 Uiso 0.406(11) 1 calc R P A 2
C8AB C 0.3366(19) 1.0598(14) -0.051(2) 0.040(5) Uani 0.406(11) 1 d . P A 2
H8AB H 0.3218 1.1113 -0.0409 0.048 Uiso 0.406(11) 1 calc R P A 2
C7AB C 0.4586(13) 0.9735(15) -0.0935(16) 0.042(5) Uani 0.406(11) 1 d . P A 2
H7AB H 0.5235 0.9700 -0.1127 0.050 Uiso 0.406(11) 1 calc R P A 2
C2AB C 0.2838(11) 0.9086(10) -0.0512(11) 0.039(4) Uani 0.406(11) 1 d . P A 2
H2AA H 0.2203 0.9143 -0.0354 0.046 Uiso 0.406(11) 1 calc R P A 2
H2AB H 0.2977 0.8571 -0.0602 0.046 Uiso 0.406(11) 1 calc R P A 2
C3AB C 0.2822(12) 0.9830(10) 0.0379(13) 0.043(4) Uani 0.406(11) 1 d . P A 2
H3AC H 0.2917 0.9848 0.0869 0.052 Uiso 0.406(11) 1 calc R P A 2
H3AD H 0.2184 0.9856 0.0534 0.052 Uiso 0.406(11) 1 calc R P A 2
C1AB C 0.4042(11) 0.8972(10) -0.0036(11) 0.040(4) Uani 0.406(11) 1 d . P A 2
H1AA H 0.4152 0.8457 -0.0131 0.048 Uiso 0.406(11) 1 calc R P A 2
H1AB H 0.4238 0.8924 0.0418 0.048 Uiso 0.406(11) 1 calc R P A 2
C0BB C 0.4323(15) 1.0520(14) -0.0754(15) 0.038(4) Uani 0.406(11) 1 d . P A 2
H0BC H 0.4446 1.0482 -0.0258 0.046 Uiso 0.406(11) 1 calc R P A 2
H0BD H 0.4682 1.1022 -0.1297 0.046 Uiso 0.406(11) 1 calc R P A 2
C0AA C 0.3996(16) 0.2387(15) 0.3973(16) 0.073(5) Uiso 0.5 1 d . P B 2
C1AA C 0.463(3) 0.286(2) 0.378(3) 0.128(11) Uiso 0.5 1 d . P B 2
N0AA N 0.3545(16) 0.1975(15) 0.4204(16) 0.098(6) Uiso 0.5 1 d . P B 2
C1CA C 0.6269(16) 0.4041(15) 0.4309(16) 0.080(6) Uiso 0.5 1 d . P C 1
N3 N 0.573(2) 0.3280(19) 0.366(2) 0.132(9) Uiso 0.5 1 d . P C 1
C2AA C 0.610(3) 0.372(3) 0.391(3) 0.139(13) Uiso 0.5 1 d . P C 1
C1 C 0.3806(4) 0.5910(4) 0.2329(4) 0.0282(11) Uani 1 1 d . . . .
C2 C 0.1666(4) 0.2149(3) 0.2608(4) 0.0300(12) Uani 1 1 d . . . .
C3 C 0.4109(4) 0.6495(4) 0.2618(4) 0.0320(12) Uani 1 1 d . . . .
H3A H 0.3789 0.6995 0.2529 0.038 Uiso 1 1 calc R . . .
H3B H 0.3966 0.6204 0.3263 0.038 Uiso 1 1 calc R . . .
C4 C 0.2010(4) 0.2611(4) 0.1570(4) 0.0373(14) Uani 1 1 d . . . .
H4A H 0.1515 0.2834 0.1424 0.045 Uiso 1 1 calc R . . .
H4B H 0.2459 0.3083 0.1322 0.045 Uiso 1 1 calc R . . .
C5 C 0.4033(4) 0.6394(5) 0.1320(4) 0.0411(16) Uani 1 1 d . . . .
H5A H 0.3856 0.6031 0.1115 0.049 Uiso 1 1 calc R . . .
H5B H 0.3700 0.6884 0.1231 0.049 Uiso 1 1 calc R . . .
C7 C 0.2428(5) 0.1792(4) 0.2834(5) 0.0402(15) Uani 1 1 d . . . .
H7A H 0.2209 0.1500 0.3494 0.048 Uiso 1 1 calc R . . .
H7B H 0.2888 0.2249 0.2601 0.048 Uiso 1 1 calc R . . .
C8 C 0.0954(5) 0.1433(4) 0.2968(5) 0.0436(17) Uani 1 1 d . . . .
H8A H 0.0712 0.1138 0.3630 0.052 Uiso 1 1 calc R . . .
H8B H 0.0462 0.1662 0.2818 0.052 Uiso 1 1 calc R . . .
C10 C 0.5027(5) 0.6677(5) 0.0766(5) 0.053(2) Uani 1 1 d . . . .
H10 H 0.5164 0.6989 0.0117 0.063 Uiso 1 1 calc R . . .
C14 C 0.4320(4) 0.5147(4) 0.2461(5) 0.0441(17) Uani 1 1 d . . . .
H14A H 0.4136 0.4768 0.2279 0.053 Uiso 1 1 calc R . . .
H14B H 0.4188 0.4841 0.3103 0.053 Uiso 1 1 calc R . . .
C19 C 0.5323(5) 0.5429(6) 0.1889(7) 0.061(2) Uani 1 1 d . . . .
H19 H 0.5657 0.4932 0.1969 0.074 Uiso 1 1 calc R . . .
C5BA C 0.5107(4) 0.6757(5) 0.2060(5) 0.0410(15) Uani 1 1 d . . . .
H5BA H 0.5296 0.7126 0.2257 0.049 Uiso 1 1 calc R . . .
C0DA C 0.2424(5) 0.1993(5) 0.1154(5) 0.0474(18) Uani 1 1 d . . . .
H0DA H 0.2652 0.2288 0.0488 0.057 Uiso 1 1 calc R . . .
C8CA C 0.3174(5) 0.1639(5) 0.1373(5) 0.0478(18) Uani 1 1 d . . . .
H8CA H 0.3642 0.2093 0.1125 0.057 Uiso 1 1 calc R . . .
H8CB H 0.3432 0.1247 0.1097 0.057 Uiso 1 1 calc R . . .
C9CA C 0.1368(5) 0.0819(5) 0.2545(5) 0.052(2) Uani 1 1 d . . . .
H9CA H 0.0908 0.0354 0.2783 0.063 Uiso 1 1 calc R . . .
C7CA C 0.5304(5) 0.7239(5) 0.1068(5) 0.0482(18) Uani 1 1 d . . . .
H7CA H 0.4976 0.7734 0.0989 0.058 Uiso 1 1 calc R . . .
H7CB H 0.5945 0.7432 0.0698 0.058 Uiso 1 1 calc R . . .
C6 C 0.2831(5) 0.1177(5) 0.2407(5) 0.0516(19) Uani 1 1 d . . . .
H6 H 0.3328 0.0938 0.2554 0.062 Uiso 1 1 calc R . . .
C6CA C 0.5598(5) 0.5997(6) 0.2191(7) 0.058(2) Uani 1 1 d . . . .
H6CA H 0.5466 0.5692 0.2833 0.070 Uiso 1 1 calc R . . .
H6CB H 0.6243 0.6170 0.1839 0.070 Uiso 1 1 calc R . . .
C1DA C 0.1709(6) 0.1291(5) 0.1524(5) 0.052(2) Uani 1 1 d . . . .
H1DA H 0.1955 0.0904 0.1239 0.062 Uiso 1 1 calc R . . .
H1DB H 0.1213 0.1525 0.1382 0.062 Uiso 1 1 calc R . . .
C9 C 0.2111(6) 0.0476(5) 0.2765(5) 0.060(2) Uani 1 1 d . . . .
H9A H 0.2369 0.0080 0.2495 0.072 Uiso 1 1 calc R . . .
H9B H 0.1885 0.0169 0.3424 0.072 Uiso 1 1 calc R . . .
C5CA C 0.5526(5) 0.5912(6) 0.0889(6) 0.068(3) Uani 1 1 d . . . .
H5CA H 0.6170 0.6084 0.0519 0.082 Uiso 1 1 calc R . . .
H5CB H 0.5343 0.5548 0.0689 0.082 Uiso 1 1 calc R . . .
N1AA N 0.2306(12) 0.6984(9) -0.1293(12) 0.1425(17) Uani 1 1 d . . . .
C5AA C 0.2938(15) 0.6849(11) -0.0870(15) 0.1425(17) Uani 1 1 d . . . .
C1BA C 0.1415(14) 0.7163(11) -0.0550(14) 0.1425(17) Uani 1 1 d D . . .
C7BA C 0.4441(15) 0.6695(11) -0.0988(14) 0.1425(17) Uani 1 1 d . . . .
C4BA C 0.3839(15) 0.6683(11) -0.1424(15) 0.1425(17) Uani 1 1 d . . . .
C2BA C 0.2244(14) 0.6266(12) -0.1559(14) 0.1425(17) Uani 1 1 d . . . .
C3BA C 0.2657(14) 0.7717(11) -0.2248(14) 0.1425(17) Uani 1 1 d . . . .
C9BA C 0.1919(14) 0.4797(10) -0.1258(13) 0.1425(17) Uani 1 1 d D . . .
C8BA C 0.1803(14) 0.5489(11) -0.0756(14) 0.1425(17) Uani 1 1 d . . . .
C2CA C 0.5360(15) 0.6464(11) -0.1412(14) 0.1425(17) Uani 1 1 d . . . .
C4CA C 0.2868(14) 0.8514(11) -0.2245(14) 0.1425(17) Uani 1 1 d . . . .
C2DA C 0.3372(13) 0.9218(11) -0.3307(14) 0.1425(17) Uani 1 1 d D . . .
C11 C 0.4343(13) 0.9232(11) -0.3417(14) 0.1425(17) Uani 1 1 d D . . .
C5DA C -0.0139(13) 0.7648(11) 0.0140(14) 0.1425(17) Uani 1 1 d D . . .
C3DA C 0.1788(14) 0.3971(10) -0.0537(13) 0.1425(17) Uani 1 1 d D . . .
C4DA C 0.0628(13) 0.7359(11) -0.0806(14) 0.1425(17) Uani 1 1 d D . . .
C6DA C -0.1022(13) 0.7795(11) 0.0139(14) 0.1425(17) Uani 1 1 d D . . .

loop_
_atom_site_aniso_label
_atom_site_aniso_U_11
_atom_site_aniso_U_22
_atom_site_aniso_U_33
_atom_site_aniso_U_23
_atom_site_aniso_U_13
_atom_site_aniso_U_12
C21 0.033(3) 0.022(3) 0.026(3) -0.005(2) -0.010(2) 0.003(2)
C22 0.045(4) 0.033(3) 0.037(3) -0.009(3) -0.017(3) 0.012(3)
C23 0.044(3) 0.026(3) 0.028(3) -0.004(2) -0.020(3) 0.003(2)
C24 0.047(4) 0.024(3) 0.028(3) -0.004(2) -0.016(3) 0.000(2)
C25 0.074(5) 0.022(3) 0.036(3) -0.003(3) -0.024(4) 0.005(3)
C26 0.063(5) 0.039(4) 0.039(4) -0.007(3) -0.031(4) 0.009(3)
C27 0.059(5) 0.043(4) 0.047(4) -0.015(3) -0.020(4) 0.027(4)
C28 0.075(5) 0.031(3) 0.037(4) -0.003(3) -0.030(4) 0.007(3)
C29 0.086(6) 0.029(3) 0.050(4) -0.010(3) -0.034(4) 0.016(4)
C30 0.058(5) 0.047(4) 0.052(5) -0.008(4) -0.029(4) 0.021(4)
C31 0.047(4) 0.086(6) 0.049(4) -0.032(4) -0.030(4) 0.010(4)
C32 0.071(7) 0.141(11) 0.063(6) -0.045(7) -0.041(5) 0.007(7)
C33 0.100(9) 0.099(9) 0.124(10) -0.053(8) -0.096(9) 0.042(7)
C34 0.073(7) 0.095(8) 0.115(9) -0.056(7) -0.072(7) 0.039(6)
C35 0.045(4) 0.080(6) 0.082(6) -0.052(5) -0.043(4) 0.027(4)
Co1 0.0322(4) 0.0290(4) 0.0268(4) -0.0111(3) -0.0100(3) -0.0004(3)
Co2 0.0272(4) 0.0233(4) 0.0199(3) -0.0055(3) -0.0071(3) 0.0002(3)
Co3 0.0208(3) 0.0206(3) 0.0177(3) -0.0058(3) -0.0070(3) 0.0001(2)
Mo1 0.0240(2) 0.0239(2) 0.0179(2) -0.00877(17) -0.00379(16) -0.00333(16)
Mo2 0.0309(2) 0.0378(3) 0.0219(2) -0.0130(2) -0.01100(19) -0.0032(2)
Mo3 0.0267(2) 0.0363(3) 0.0269(2) -0.0159(2) -0.00779(19) -0.00657(19)
Mo4 0.0271(2) 0.0201(2) 0.0222(2) -0.00842(17) -0.00413(17) -0.00392(17)
Mo5 0.01918(19) 0.01879(19) 0.01617(18) -0.00663(15) -0.00544(15) -0.00119(15)
N1 0.031(2) 0.043(3) 0.033(3) -0.018(2) -0.017(2) 0.006(2)
C01B 0.028(3) 0.023(3) 0.033(3) -0.009(2) -0.003(2) -0.004(2)
O1 0.0263(18) 0.0202(17) 0.0198(17) -0.0053(14) -0.0078(14) -0.0003(14)
O2 0.032(2) 0.0217(18) 0.0198(17) -0.0033(14) -0.0097(15) -0.0023(15)
O3 0.0264(19) 0.029(2) 0.0219(18) -0.0114(16) -0.0062(15) 0.0010(15)
O4 0.0203(17) 0.031(2) 0.0260(19) -0.0148(16) -0.0034(15) -0.0041(15)
O5 0.033(2) 0.033(2) 0.036(2) -0.0105(19) -0.0087(18) -0.0057(18)
O6 0.037(2) 0.028(2) 0.030(2) -0.0030(17) -0.0116(18) -0.0055(17)
O7 0.030(2) 0.030(2) 0.028(2) -0.0108(17) -0.0128(16) 0.0024(16)
O8 0.0293(19) 0.0249(19) 0.0242(18) -0.0091(15) -0.0123(15) 0.0004(15)
O9 0.0236(17) 0.0245(18) 0.0208(17) -0.0094(15) -0.0065(14) -0.0022(14)
O10 0.0237(18) 0.0274(19) 0.0182(17) -0.0072(15) -0.0046(14) -0.0041(15)
O11 0.0245(18) 0.0251(19) 0.0248(18) -0.0106(15) -0.0084(15) 0.0021(15)
O12 0.0213(16) 0.0211(17) 0.0193(16) -0.0083(14) -0.0077(14) 0.0043(13)
O13 0.0222(17) 0.0247(18) 0.0163(16) -0.0065(14) -0.0057(13) -0.0026(14)
O14 0.0207(16) 0.0221(17) 0.0189(16) -0.0069(14) -0.0074(14) -0.0012(13)
O15 0.0228(17) 0.0229(18) 0.0191(16) -0.0089(14) -0.0042(14) -0.0019(14)
O16 0.032(2) 0.0228(18) 0.0175(17) -0.0055(14) -0.0074(15) -0.0031(15)
O17 0.0263(19) 0.035(2) 0.0256(19) -0.0148(17) 0.0008(16) -0.0049(16)
O18 0.0259(18) 0.0235(18) 0.0277(19) -0.0113(16) -0.0071(15) -0.0029(15)
O19 0.033(2) 0.039(2) 0.0209(18) -0.0149(17) -0.0073(16) -0.0042(17)
O20 0.0258(19) 0.030(2) 0.0260(19) -0.0155(16) -0.0061(15) -0.0041(15)
O21 0.028(2) 0.039(2) 0.030(2) -0.0171(18) -0.0129(17) 0.0011(17)
O22 0.050(3) 0.057(3) 0.033(2) -0.023(2) -0.019(2) -0.004(2)
O23 0.038(2) 0.042(2) 0.026(2) -0.0103(18) -0.0172(18) -0.0014(19)
O24 0.026(2) 0.048(3) 0.034(2) -0.019(2) -0.0087(17) -0.0054(18)
O25 0.033(2) 0.029(2) 0.030(2) -0.0161(17) -0.0059(17) -0.0068(17)
O26 0.037(2) 0.050(3) 0.039(2) -0.025(2) -0.012(2) -0.008(2)
O27 0.038(2) 0.0187(18) 0.034(2) -0.0085(17) -0.0073(18) -0.0013(16)
O28 0.033(2) 0.025(2) 0.0252(19) -0.0079(16) -0.0060(16) -0.0049(16)
O30 0.0272(19) 0.028(2) 0.0237(18) -0.0132(16) -0.0047(15) -0.0003(15)
P1 0.0243(6) 0.0244(6) 0.0230(6) -0.0124(5) -0.0037(5) -0.0026(5)
P2 0.0189(6) 0.0207(6) 0.0181(6) -0.0067(5) -0.0041(5) -0.0036(5)
P3 0.0281(7) 0.0187(6) 0.0177(6) -0.0046(5) -0.0077(5) 0.0008(5)
C6BA 0.030(3) 0.026(3) 0.033(3) -0.007(2) -0.001(2) -0.002(2)
C9AA 0.09(2) 0.065(16) 0.036(12) -0.007(10) -0.007(11) 0.014(14)
C6AA 0.058(10) 0.026(9) 0.035(8) -0.006(7) -0.010(7) -0.013(8)
C4AA 0.046(8) 0.035(8) 0.029(7) -0.005(6) -0.014(7) 0.008(6)
C0CA 0.042(6) 0.031(5) 0.023(4) -0.015(4) -0.005(4) 0.002(4)
C8AA 0.045(7) 0.033(7) 0.020(6) -0.003(6) -0.006(6) -0.013(5)
C7AA 0.050(8) 0.042(9) 0.027(7) -0.010(6) -0.009(7) 0.007(7)
C3CA 0.035(5) 0.026(5) 0.033(5) -0.008(4) -0.009(4) -0.004(4)
C3AA 0.036(5) 0.030(5) 0.025(5) -0.009(4) -0.004(4) -0.010(4)
C0BA 0.032(7) 0.050(10) 0.037(7) -0.005(7) -0.004(6) -0.017(7)
C9AB 0.044(12) 0.032(12) 0.057(15) -0.011(11) -0.019(13) 0.001(9)
C6AB 0.067(15) 0.034(13) 0.043(13) -0.016(10) -0.021(13) 0.009(11)
C4AB 0.06(2) 0.08(2) 0.05(2) -0.05(2) -0.045(19) 0.035(17)
C8AB 0.041(11) 0.022(12) 0.043(14) -0.014(11) -0.004(10) -0.009(10)
C7AB 0.017(8) 0.045(13) 0.050(12) -0.017(11) -0.005(8) -0.010(8)
C2AB 0.040(8) 0.029(8) 0.037(8) -0.011(6) -0.010(7) -0.001(6)
C3AB 0.039(9) 0.027(8) 0.055(11) -0.015(7) -0.014(8) -0.002(6)
C1AB 0.033(8) 0.032(8) 0.034(8) -0.009(7) -0.001(6) -0.006(6)
C0BB 0.049(12) 0.039(11) 0.029(10) -0.011(10) -0.020(10) -0.009(9)
C1 0.020(2) 0.031(3) 0.026(3) -0.013(2) -0.001(2) -0.007(2)
C2 0.032(3) 0.022(3) 0.026(3) -0.014(2) 0.000(2) -0.002(2)
C3 0.023(3) 0.039(3) 0.030(3) -0.016(3) -0.006(2) -0.006(2)
C4 0.039(3) 0.034(3) 0.026(3) -0.015(2) 0.000(2) -0.005(3)
C5 0.034(3) 0.050(4) 0.024(3) -0.012(3) 0.001(2) -0.022(3)
C7 0.043(4) 0.030(3) 0.033(3) -0.012(3) -0.007(3) 0.003(3)
C8 0.043(4) 0.035(3) 0.035(3) -0.021(3) 0.007(3) -0.016(3)
C10 0.041(4) 0.068(5) 0.034(3) -0.022(4) 0.002(3) -0.026(4)
C14 0.027(3) 0.036(3) 0.060(4) -0.024(3) -0.006(3) -0.002(3)
C19 0.023(3) 0.068(5) 0.085(6) -0.047(5) -0.003(4) 0.002(3)
C5BA 0.024(3) 0.056(4) 0.043(4) -0.029(3) -0.005(3) -0.008(3)
C0DA 0.050(4) 0.044(4) 0.034(3) -0.025(3) 0.004(3) -0.005(3)
C8CA 0.041(4) 0.040(4) 0.043(4) -0.023(3) 0.003(3) 0.000(3)
C9CA 0.055(4) 0.038(4) 0.043(4) -0.028(3) 0.008(3) -0.012(3)
C7CA 0.036(3) 0.057(4) 0.037(4) -0.018(3) 0.000(3) -0.024(3)
C6 0.051(4) 0.042(4) 0.046(4) -0.023(3) -0.006(3) 0.012(3)
C6CA 0.026(3) 0.076(6) 0.071(6) -0.034(5) -0.016(3) -0.003(3)
C1DA 0.059(5) 0.047(4) 0.044(4) -0.034(3) -0.002(3) -0.005(3)
C9 0.077(6) 0.031(3) 0.039(4) -0.017(3) 0.006(4) 0.001(4)
C5CA 0.030(3) 0.093(7) 0.073(6) -0.064(6) 0.017(4) -0.022(4)
N1AA 0.183(5) 0.107(3) 0.165(4) -0.039(3) -0.118(4) 0.025(3)
C5AA 0.183(5) 0.107(3) 0.165(4) -0.039(3) -0.118(4) 0.025(3)
C1BA 0.183(5) 0.107(3) 0.165(4) -0.039(3) -0.118(4) 0.025(3)
C7BA 0.183(5) 0.107(3) 0.165(4) -0.039(3) -0.118(4) 0.025(3)
C4BA 0.183(5) 0.107(3) 0.165(4) -0.039(3) -0.118(4) 0.025(3)
C2BA 0.183(5) 0.107(3) 0.165(4) -0.039(3) -0.118(4) 0.025(3)
C3BA 0.183(5) 0.107(3) 0.165(4) -0.039(3) -0.118(4) 0.025(3)
C9BA 0.183(5) 0.107(3) 0.165(4) -0.039(3) -0.118(4) 0.025(3)
C8BA 0.183(5) 0.107(3) 0.165(4) -0.039(3) -0.118(4) 0.025(3)
C2CA 0.183(5) 0.107(3) 0.165(4) -0.039(3) -0.118(4) 0.025(3)
C4CA 0.183(5) 0.107(3) 0.165(4) -0.039(3) -0.118(4) 0.025(3)
C2DA 0.183(5) 0.107(3) 0.165(4) -0.039(3) -0.118(4) 0.025(3)
C11 0.183(5) 0.107(3) 0.165(4) -0.039(3) -0.118(4) 0.025(3)
C5DA 0.183(5) 0.107(3) 0.165(4) -0.039(3) -0.118(4) 0.025(3)
C3DA 0.183(5) 0.107(3) 0.165(4) -0.039(3) -0.118(4) 0.025(3)
C4DA 0.183(5) 0.107(3) 0.165(4) -0.039(3) -0.118(4) 0.025(3)
C6DA 0.183(5) 0.107(3) 0.165(4) -0.039(3) -0.118(4) 0.025(3)

loop_
_atom_type_symbol
_atom_type_description
_atom_type_scat_dispersion_real
_atom_type_scat_dispersion_imag
_atom_type_scat_source
C C 0.0033 0.0016 'International Tables Vol C Tables 4.2.6.8 and 6.1.1.4'
H H 0.0000 0.0000 'International Tables Vol C Tables 4.2.6.8 and 6.1.1.4'
Co Co 0.3494 0.9721 'International Tables Vol C Tables 4.2.6.8 and 6.1.1.4'
Mo Mo -1.6832 0.6857 'International Tables Vol C Tables 4.2.6.8 and 6.1.1.4'
N N 0.0061 0.0033 'International Tables Vol C Tables 4.2.6.8 and 6.1.1.4'
O O 0.0106 0.0060 'International Tables Vol C Tables 4.2.6.8 and 6.1.1.4'
P P 0.1023 0.0942 'International Tables Vol C Tables 4.2.6.8 and 6.1.1.4'

loop_
_geom_angle_atom_site_label_1
_geom_angle_atom_site_label_2
_geom_angle_atom_site_label_3
_geom_angle
_geom_angle_site_symmetry_1
_geom_angle_site_symmetry_3
C22 C21 P3 108.4(4) . .
C23 C21 C22 109.6(5) . .
C23 C21 C24 108.6(5) . .
C23 C21 P3 110.7(4) . .
C24 C21 C22 109.2(5) . .
C24 C21 P3 110.3(4) . .
C21 C22 H22A 109.8 . .
C21 C22 H22B 109.8 . .
H22A C22 H22B 108.2 . .
C27 C22 C21 109.5(6) . .
C27 C22 H22A 109.8 . .
C27 C22 H22B 109.8 . .
C21 C23 H23A 109.7 . .
C21 C23 H23B 109.7 . .
C21 C23 C26 109.8(5) . .
H23A C23 H23B 108.2 . .
C26 C23 H23A 109.7 . .
C26 C23 H23B 109.7 . .
C21 C24 H24A 109.8 . .
C21 C24 H24B 109.8 . .
C21 C24 C25 109.5(6) . .
H24A C24 H24B 108.2 . .
C25 C24 H24A 109.8 . .
C25 C24 H24B 109.8 . .
C24 C25 H25 109.3 . .
C28 C25 C24 109.5(6) . .
C28 C25 H25 109.3 . .
C29 C25 C24 109.1(6) . .
C29 C25 H25 109.3 . .
C29 C25 C28 110.2(7) . .
C23 C26 H26 109.5 . .
C28 C26 C23 109.0(6) . .
C28 C26 H26 109.5 . .
C28 C26 C30 109.5(7) . .
C30 C26 C23 109.7(6) . .
C30 C26 H26 109.5 . .
C22 C27 H27 109.8 . .
C22 C27 C30 109.3(7) . .
C29 C27 C22 109.5(7) . .
C29 C27 H27 109.8 . .
C29 C27 C30 108.6(7) . .
C30 C27 H27 109.8 . .
C25 C28 C26 109.6(6) . .
C25 C28 H28A 109.7 . .
C25 C28 H28B 109.7 . .
C26 C28 H28A 109.7 . .
C26 C28 H28B 109.7 . .
H28A C28 H28B 108.2 . .
C25 C29 C27 110.7(7) . .
C25 C29 H29A 109.5 . .
C25 C29 H29B 109.5 . .
C27 C29 H29A 109.5 . .
C27 C29 H29B 109.5 . .
H29A C29 H29B 108.1 . .
C26 C30 C27 109.5(7) . .
C26 C30 H30A 109.8 . .
C26 C30 H30B 109.8 . .
C27 C30 H30A 109.8 . .
C27 C30 H30B 109.8 . .
H30A C30 H30B 108.2 . .
C32 C31 H31 118.2 . .
N1 C31 H31 118.2 . .
N1 C31 C32 123.5(9) . .
C31 C32 H32 120.2 . .
C33 C32 C31 119.7(10) . .
C33 C32 H32 120.2 . .
C32 C33 H33 121.1 . .
C32 C33 C34 117.8(9) . .
C34 C33 H33 121.1 . .
C33 C34 H34 120.3 . .
C33 C34 C35 119.3(10) . .
C35 C34 H34 120.3 . .
C34 C35 H35 117.8 . .
N1 C35 C34 124.4(9) . .
N1 C35 H35 117.8 . .
N025 C02B C02H 177.5(12) . .
O3 Co1 O5 96.04(18) . .
O3 Co1 O8 81.19(16) . .
O3 Co1 O28 91.42(17) . 2_566
O4 Co1 O3 137.39(16) . .
O4 Co1 O5 124.65(18) . .
O4 Co1 O8 85.68(15) . .
O4 Co1 O28 91.10(17) . 2_566
O5 Co1 O8 90.92(17) . .
O5 Co1 O28 102.93(18) . 2_566
O28 Co1 O8 164.96(15) 2_566 .
O6 Co2 O3 89.58(17) . .
O6 Co2 O7 116.74(18) . .
O6 Co2 O8 100.50(18) . .
O6 Co2 O16 101.13(17) . .
O7 Co2 O3 86.29(16) . .
O7 Co2 O8 140.41(17) . .
O7 Co2 O16 94.91(17) . .
O8 Co2 O3 80.78(16) . .
O8 Co2 O16 90.37(16) . .
O16 Co2 O3 167.24(15) . .
N1 Co3 O11 95.85(18) . .
N1 Co3 O14 175.36(18) . 2_566
O2 Co3 N1 83.25(19) 2_566 .
O2 Co3 O11 91.68(15) 2_566 .
O2 Co3 O12 87.64(15) 2_566 .
O2 Co3 O14 92.48(15) 2_566 2_566
O10 Co3 N1 89.97(19) . .
O10 Co3 O2 173.09(16) . 2_566
O10 Co3 O11 90.30(15) . .
O10 Co3 O12 91.42(15) . .
O10 Co3 O14 94.34(14) . 2_566
O11 Co3 O14 82.41(14) . 2_566
O12 Co3 N1 92.82(18) . .
O12 Co3 O11 171.16(15) . .
O12 Co3 O14 88.81(14) . 2_566
O9 Mo1 O13 83.65(14) . 2_566
O9 Mo1 O18 78.78(15) . .
O16 Mo1 O9 90.13(17) . .
O16 Mo1 O13 83.32(16) . 2_566
O16 Mo1 O18 158.50(16) . .
O16 Mo1 O19 99.45(19) . .
O17 Mo1 O9 99.64(19) . .
O17 Mo1 O13 172.66(17) . 2_566
O17 Mo1 O16 103.1(2) . .
O17 Mo1 O18 96.88(18) . .
O17 Mo1 O19 99.85(19) . .
O18 Mo1 O13 77.24(14) . 2_566
O19 Mo1 O9 155.68(16) . .
O19 Mo1 O13 75.41(15) . 2_566
O19 Mo1 O18 84.56(17) . .
O19 Mo2 O13 74.23(14) . 2_566
O19 Mo2 O20 81.30(16) . .
O20 Mo2 O13 74.81(13) . 2_566
O21 Mo2 O13 80.05(15) . 2_566
O21 Mo2 O19 147.70(17) . .
O21 Mo2 O20 73.28(16) . .
O22 Mo2 O13 167.1(2) . 2_566
O22 Mo2 O19 99.4(2) . .
O22 Mo2 O20 93.3(2) . .
O22 Mo2 O21 101.6(2) . .
O22 Mo2 O23 105.0(2) . .
O23 Mo2 O13 87.28(17) . 2_566
O23 Mo2 O19 99.7(2) . .
O23 Mo2 O20 161.14(17) . .
O23 Mo2 O21 98.2(2) . .
O20 Mo3 O15 74.59(13) . 2_566
O21 Mo3 O15 80.08(15) . 2_566
O21 Mo3 O20 72.95(16) . .
O21 Mo3 O25 147.13(17) . .
O24 Mo3 O15 87.54(17) . 2_566
O24 Mo3 O20 161.28(17) . .
O24 Mo3 O21 98.9(2) . .
O24 Mo3 O25 99.3(2) . .
O25 Mo3 O15 73.60(15) . 2_566
O25 Mo3 O20 81.24(16) . .
O26 Mo3 O15 166.64(19) . 2_566
O26 Mo3 O20 93.49(18) . .
O26 Mo3 O21 102.5(2) . .
O26 Mo3 O24 104.8(2) . .
O26 Mo3 O25 99.0(2) . .
O1 Mo4 O15 81.04(14) 2_566 2_566
O1 Mo4 O30 77.43(15) 2_566 .
O25 Mo4 O1 153.54(16) . 2_566
O25 Mo4 O15 75.56(16) . 2_566
O25 Mo4 O30 85.32(17) . .
O27 Mo4 O1 100.28(19) . 2_566
O27 Mo4 O15 170.69(17) . 2_566
O27 Mo4 O25 100.9(2) . .
O27 Mo4 O28 103.4(2) . .
O27 Mo4 O30 94.29(18) . .
O28 Mo4 O1 89.74(17) . 2_566
O28 Mo4 O15 85.81(16) . 2_566
O28 Mo4 O25 100.58(19) . .
O28 Mo4 O30 159.82(17) . .
O30 Mo4 O15 76.93(14) . 2_566
O12 Mo5 O13 110.48(17) . .
O12 Mo5 O15 108.47(17) . .
O14 Mo5 O12 109.69(17) . .
O14 Mo5 O13 108.07(16) . .
O14 Mo5 O15 109.32(17) . .
O15 Mo5 O13 110.80(16) . .
C31 N1 Co3 121.5(5) . .
C35 N1 C31 115.0(7) . .
C35 N1 Co3 120.3(5) . .
O5 C01B O6 124.9(5) . .
O5 C01B C6BA 119.4(6) . .
O6 C01B C6BA 115.7(6) . .
P3 O1 Mo4 136.6(2) . 2_566
P3 O2 Co3 132.7(2) . 2_566
Co1 O3 Co2 93.66(16) . .
P3 O3 Co1 132.6(2) . .
P3 O3 Co2 132.5(2) . .
C01B O5 Co1 129.0(4) . .
C01B O6 Co2 127.4(4) . .
Co2 O8 Co1 92.81(16) . .
P2 O8 Co1 132.9(2) . .
P2 O8 Co2 134.1(2) . .
P2 O9 Mo1 136.8(2) . .
P2 O10 Co3 133.2(2) . .
Mo5 O12 Co3 146.8(2) . .
Mo1 O13 Mo2 88.86(12) 2_566 2_566
Mo5 O13 Mo1 143.1(2) . 2_566
Mo5 O13 Mo2 119.95(17) . 2_566
Mo5 O14 Co3 165.3(2) . 2_566
Mo4 O15 Mo3 89.97(13) 2_566 2_566
Mo5 O15 Mo3 120.33(18) . 2_566
Mo5 O15 Mo4 142.2(2) . 2_566
Mo1 O16 Co2 135.6(2) . .
P1 O18 Mo1 136.4(3) . .
Mo1 O19 Mo2 121.2(2) . .
Mo2 O20 Mo3 90.10(15) . .
P1 O20 Mo2 131.4(2) . .
P1 O20 Mo3 131.2(2) . .
Mo3 O21 Mo2 117.3(2) . .
Mo4 O25 Mo3 120.6(2) . .
Mo4 O28 Co1 135.4(2) . 2_566
P1 O30 Mo4 135.9(3) . .
O18 P1 O20 111.6(2) . .
O18 P1 C2 108.8(2) . .
O20 P1 C2 108.0(3) . .
O30 P1 O18 108.5(2) . .
O30 P1 O20 111.7(2) . .
O30 P1 C2 108.1(3) . .
O8 P2 O9 111.4(2) . .
O8 P2 C1 108.5(3) . .
O9 P2 C1 108.0(2) . .
O10 P2 O8 110.3(2) . .
O10 P2 O9 109.9(2) . .
O10 P2 C1 108.6(2) . .
O1 P3 C21 106.3(2) . .
O2 P3 C21 108.6(3) . .
O2 P3 O1 110.0(2) . .
O2 P3 O3 110.7(2) . .
O3 P3 C21 109.9(2) . .
O3 P3 O1 111.2(2) . .
N2 C39 C38 166(3) . .
C01B C6BA C3AA 108.1(6) . .
C01B C6BA C2AB 109.7(7) . .
C0CA C6BA C01B 109.5(6) . .
C0CA C6BA C3CA 114.7(8) . .
C0CA C6BA C3AA 108.8(7) . .
C3CA C6BA C01B 109.3(6) . .
C3CA C6BA C3AA 106.2(7) . .
C3AB C6BA C01B 112.8(9) . .
C3AB C6BA C2AB 104.5(11) . .
C3AB C6BA C1AB 115.7(11) . .
C1AB C6BA C01B 110.0(8) . .
C1AB C6BA C2AB 103.5(10) . .
H9AA C9AA H9AB 108.1 . .
C4AA C9AA H9AA 109.6 . .
C4AA C9AA H9AB 109.6 . .
C4AA C9AA C7AA 110(2) . .
C7AA C9AA H9AA 109.6 . .
C7AA C9AA H9AB 109.6 . .
H6AA C6AA H6AB 108.1 . .
C4AA C6AA H6AA 109.6 . .
C4AA C6AA H6AB 109.6 . .
C8AA C6AA H6AA 109.6 . .
C8AA C6AA H6AB 109.6 . .
C8AA C6AA C4AA 110.2(14) . .
C9AA C4AA C6AA 112(2) . .
C9AA C4AA H4AA 109.6 . .
C9AA C4AA C3CA 106.7(19) . .
C6AA C4AA H4AA 109.6 . .
C3CA C4AA C6AA 109.3(12) . .
C3CA C4AA H4AA 109.6 . .
C6BA C0CA H0CA 109.5 . .
C6BA C0CA H0CB 109.5 . .
C6BA C0CA C7AA 110.9(10) . .
H0CA C0CA H0CB 108.1 . .
C7AA C0CA H0CA 109.5 . .
C7AA C0CA H0CB 109.5 . .
C6AA C8AA H8AA 110.1 . .
C6AA C8AA C3AA 109.2(12) . .
C6AA C8AA C0BA 108.9(14) . .
C3AA C8AA H8AA 110.1 . .
C0BA C8AA H8AA 110.1 . .
C0BA C8AA C3AA 108.4(11) . .
C9AA C7AA H7AA 110.4 . .
C0CA C7AA C9AA 106.8(19) . .
C0CA C7AA H7AA 110.4 . .
C0CA C7AA C0BA 108.7(12) . .
C0BA C7AA C9AA 110(2) . .
C0BA C7AA H7AA 110.4 . .
C6BA C3CA C4AA 109.4(9) . .
C6BA C3CA H3CA 109.8 . .
C6BA C3CA H3CB 109.8 . .
C4AA C3CA H3CA 109.8 . .
C4AA C3CA H3CB 109.8 . .
H3CA C3CA H3CB 108.3 . .
C6BA C3AA H3AA 109.9 . .
C6BA C3AA H3AB 109.9 . .
C8AA C3AA C6BA 109.1(9) . .
C8AA C3AA H3AA 109.9 . .
C8AA C3AA H3AB 109.9 . .
H3AA C3AA H3AB 108.3 . .
C8AA C0BA C7AA 110.3(13) . .
C8AA C0BA H0BA 109.6 . .
C8AA C0BA H0BB 109.6 . .
C7AA C0BA H0BA 109.6 . .
C7AA C0BA H0BB 109.6 . .
H0BA C0BA H0BB 108.1 . .
H9AC C9AB H9AD 107.7 . .
C4AB C9AB H9AC 108.8 . .
C4AB C9AB H9AD 108.8 . .
C4AB C9AB C7AB 114(2) . .
C7AB C9AB H9AC 108.8 . .
C7AB C9AB H9AD 108.8 . .
H6AC C6AB H6AD 108.6 . .
C4AB C6AB H6AC 110.4 . .
C4AB C6AB H6AD 110.4 . .
C4AB C6AB C8AB 107(2) . .
C8AB C6AB H6AC 110.4 . .
C8AB C6AB H6AD 110.4 . .
C9AB C4AB C6AB 122(3) . .
C9AB C4AB H4AB 109.2 . .
C9AB C4AB C2AB 104(3) . .
C6AB C4AB H4AB 109.2 . .
C6AB C4AB C2AB 102(3) . .
C2AB C4AB H4AB 109.2 . .
C6AB C8AB H8AB 108.8 . .
C6AB C8AB C3AB 109(2) . .
C3AB C8AB H8AB 108.8 . .
C0BB C8AB C6AB 113(2) . .
C0BB C8AB H8AB 108.8 . .
C0BB C8AB C3AB 108(2) . .
C9AB C7AB H7AB 110.4 . .
C9AB C7AB C1AB 110.0(19) . .
C9AB C7AB C0BB 109(2) . .
C1AB C7AB H7AB 110.4 . .
C0BB C7AB H7AB 110.4 . .
C0BB C7AB C1AB 106.5(17) . .
C6BA C2AB C4AB 106.1(13) . .
C6BA C2AB H2AA 110.5 . .
C6BA C2AB H2AB 110.5 . .
C4AB C2AB H2AA 110.5 . .
C4AB C2AB H2AB 110.5 . .
H2AA C2AB H2AB 108.7 . .
C6BA C3AB C8AB 111.8(16) . .
C6BA C3AB H3AC 109.3 . .
C6BA C3AB H3AD 109.3 . .
C8AB C3AB H3AC 109.3 . .
C8AB C3AB H3AD 109.3 . .
H3AC C3AB H3AD 107.9 . .
C6BA C1AB C7AB 111.0(14) . .
C6BA C1AB H1AA 109.4 . .
C6BA C1AB H1AB 109.4 . .
C7AB C1AB H1AA 109.4 . .
C7AB C1AB H1AB 109.4 . .
H1AA C1AB H1AB 108.0 . .
C8AB C0BB C7AB 110.6(17) . .
C8AB C0BB H0BC 109.5 . .
C8AB C0BB H0BD 109.5 . .
C7AB C0BB H0BC 109.5 . .
C7AB C0BB H0BD 109.5 . .
H0BC C0BB H0BD 108.1 . .
N0AA C0AA C1AA 169(4) . .
C1CA C2AA N3 166(4) . .
C3 C1 P2 110.6(4) . .
C5 C1 P2 110.7(4) . .
C5 C1 C3 108.0(5) . .
C14 C1 P2 109.6(4) . .
C14 C1 C3 108.7(5) . .
C14 C1 C5 109.2(5) . .
C4 C2 P1 109.1(4) . .
C7 C2 P1 110.7(4) . .
C7 C2 C4 109.9(5) . .
C7 C2 C8 109.5(5) . .
C8 C2 P1 109.5(4) . .
C8 C2 C4 108.1(5) . .
C1 C3 H3A 109.7 . .
C1 C3 H3B 109.7 . .
H3A C3 H3B 108.2 . .
C5BA C3 C1 109.9(5) . .
C5BA C3 H3A 109.7 . .
C5BA C3 H3B 109.7 . .
C2 C4 H4A 109.9 . .
C2 C4 H4B 109.9 . .
H4A C4 H4B 108.3 . .
C0DA C4 C2 108.9(5) . .
C0DA C4 H4A 109.9 . .
C0DA C4 H4B 109.9 . .
C1 C5 H5A 109.7 . .
C1 C5 H5B 109.7 . .
H5A C5 H5B 108.2 . .
C10 C5 C1 110.0(6) . .
C10 C5 H5A 109.7 . .
C10 C5 H5B 109.7 . .
C2 C7 H7A 109.8 . .
C2 C7 H7B 109.8 . .
C2 C7 C6 109.4(6) . .
H7A C7 H7B 108.2 . .
C6 C7 H7A 109.8 . .
C6 C7 H7B 109.8 . .
C2 C8 H8A 109.8 . .
C2 C8 H8B 109.8 . .
H8A C8 H8B 108.2 . .
C9CA C8 C2 109.6(5) . .
C9CA C8 H8A 109.8 . .
C9CA C8 H8B 109.8 . .
C5 C10 H10 109.2 . .
C7CA C10 C5 110.1(6) . .
C7CA C10 H10 109.2 . .
C7CA C10 C5CA 110.2(7) . .
C5CA C10 C5 108.8(6) . .
C5CA C10 H10 109.2 . .
C1 C14 H14A 109.7 . .
C1 C14 H14B 109.7 . .
C1 C14 C19 109.7(6) . .
H14A C14 H14B 108.2 . .
C19 C14 H14A 109.7 . .
C19 C14 H14B 109.7 . .
C14 C19 H19 109.7 . .
C14 C19 C5CA 109.6(7) . .
C6CA C19 C14 108.9(6) . .
C6CA C19 H19 109.7 . .
C6CA C19 C5CA 109.3(8) . .
C5CA C19 H19 109.7 . .
C3 C5BA H5BA 109.3 . .
C3 C5BA C7CA 108.6(6) . .
C7CA C5BA H5BA 109.3 . .
C6CA C5BA C3 109.9(6) . .
C6CA C5BA H5BA 109.3 . .
C6CA C5BA C7CA 110.3(7) . .
C4 C0DA H0DA 109.2 . .
C8CA C0DA C4 111.0(6) . .
C8CA C0DA H0DA 109.2 . .
C8CA C0DA C1DA 109.7(7) . .
C1DA C0DA C4 108.6(6) . .
C1DA C0DA H0DA 109.2 . .
C0DA C8CA H8CA 109.7 . .
C0DA C8CA H8CB 109.7 . .
C0DA C8CA C6 109.8(6) . .
H8CA C8CA H8CB 108.2 . .
C6 C8CA H8CA 109.7 . .
C6 C8CA H8CB 109.7 . .
C8 C9CA H9CA 109.5 . .
C1DA C9CA C8 108.2(6) . .
C1DA C9CA H9CA 109.5 . .
C9 C9CA C8 110.1(7) . .
C9 C9CA H9CA 109.5 . .
C9 C9CA C1DA 110.0(6) . .
C10 C7CA C5BA 109.3(6) . .
C10 C7CA H7CA 109.8 . .
C10 C7CA H7CB 109.8 . .
C5BA C7CA H7CA 109.8 . .
C5BA C7CA H7CB 109.8 . .
H7CA C7CA H7CB 108.3 . .
C7 C6 C8CA 109.5(6) . .
C7 C6 H6 109.9 . .
C8CA C6 H6 109.9 . .
C9 C6 C7 109.4(6) . .
C9 C6 C8CA 108.1(7) . .
C9 C6 H6 109.9 . .
C19 C6CA H6CA 109.6 . .
C19 C6CA H6CB 109.6 . .
C5BA C6CA C19 110.2(7) . .
C5BA C6CA H6CA 109.6 . .
C5BA C6CA H6CB 109.6 . .
H6CA C6CA H6CB 108.1 . .
C0DA C1DA C9CA 109.8(7) . .
C0DA C1DA H1DA 109.7 . .
C0DA C1DA H1DB 109.7 . .
C9CA C1DA H1DA 109.7 . .
C9CA C1DA H1DB 109.7 . .
H1DA C1DA H1DB 108.2 . .
C9CA C9 C6 110.7(7) . .
C9CA C9 H9A 109.5 . .
C9CA C9 H9B 109.5 . .
C6 C9 H9A 109.5 . .
C6 C9 H9B 109.5 . .
H9A C9 H9B 108.1 . .
C10 C5CA C19 109.6(6) . .
C10 C5CA H5CA 109.8 . .
C10 C5CA H5CB 109.8 . .
C19 C5CA H5CA 109.8 . .
C19 C5CA H5CB 109.8 . .
H5CA C5CA H5CB 108.2 . .
C5AA N1AA C1BA 101.1(15) . .
C5AA N1AA C2BA 112.8(14) . .
C5AA N1AA C3BA 113.2(15) . .
C2BA N1AA C1BA 119.5(15) . .
C3BA N1AA C1BA 112.9(14) . .
C3BA N1AA C2BA 98.1(15) . .
C4BA C5AA N1AA 113.3(18) . .
C4DA C1BA N1AA 114.2(16) . .
C2CA C7BA C4BA 114.6(19) . .
C5AA C4BA C7BA 107.2(18) . .
C8BA C2BA N1AA 110.8(17) . .
C4CA C3BA N1AA 111.9(17) . .
C3DA C9BA C8BA 104.5(15) . .
C2BA C8BA C9BA 100.4(16) . .
C3BA C4CA C2DA 108.0(17) . .
C11 C2DA C4CA 99.1(13) . .
C6DA C5DA C4DA 111.4(15) . .
C1BA C4DA C5DA 97.9(14) . .

loop_
_geom_bond_atom_site_label_1
_geom_bond_atom_site_label_2
_geom_bond_distance
_geom_bond_site_symmetry_2
C21 C22 1.544(9) .
C21 C23 1.540(9) .
C21 C24 1.541(9) .
C21 P3 1.821(6) .
C22 H22A 0.9900 .
C22 H22B 0.9900 .
C22 C27 1.535(9) .
C23 H23A 0.9900 .
C23 H23B 0.9900 .
C23 C26 1.541(9) .
C24 H24A 0.9900 .
C24 H24B 0.9900 .
C24 C25 1.542(9) .
C25 H25 1.0000 .
C25 C28 1.523(11) .
C25 C29 1.501(12) .
C26 H26 1.0000 .
C26 C28 1.529(11) .
C26 C30 1.533(12) .
C27 H27 1.0000 .
C27 C29 1.533(13) .
C27 C30 1.546(13) .
C28 H28A 0.9900 .
C28 H28B 0.9900 .
C29 H29A 0.9900 .
C29 H29B 0.9900 .
C30 H30A 0.9900 .
C30 H30B 0.9900 .
C31 H31 0.9500 .
C31 C32 1.391(13) .
C31 N1 1.339(9) .
C32 H32 0.9500 .
C32 C33 1.346(17) .
C33 H33 0.9500 .
C33 C34 1.362(16) .
C34 H34 0.9500 .
C34 C35 1.382(11) .
C35 H35 0.9500 .
C35 N1 1.320(9) .
C02B C02H 1.461(15) .
C02B N025 1.142(14) .
Co1 O3 1.964(4) .
Co1 O4 1.962(4) .
Co1 O5 1.997(4) .
Co1 O8 2.193(4) .
Co1 O28 2.062(4) 2_566
Co2 O3 2.188(4) .
Co2 O6 1.972(4) .
Co2 O7 1.981(4) .
Co2 O8 1.989(4) .
Co2 O16 2.067(4) .
Co3 N1 2.134(5) .
Co3 O2 2.033(4) 2_566
Co3 O10 2.030(4) .
Co3 O11 2.163(4) .
Co3 O12 2.091(4) .
Co3 O14 2.204(4) 2_566
Mo1 O9 2.036(4) .
Mo1 O13 2.362(4) 2_566
Mo1 O16 1.746(4) .
Mo1 O17 1.683(4) .
Mo1 O18 2.097(4) .
Mo1 O19 1.874(4) .
Mo2 O13 2.372(4) 2_566
Mo2 O19 1.929(4) .
Mo2 O20 2.306(4) .
Mo2 O21 1.927(4) .
Mo2 O22 1.694(4) .
Mo2 O23 1.717(5) .
Mo3 O15 2.361(4) 2_566
Mo3 O20 2.328(4) .
Mo3 O21 1.914(4) .
Mo3 O24 1.717(4) .
Mo3 O25 1.933(5) .
Mo3 O26 1.698(4) .
Mo4 O1 2.026(4) 2_566
Mo4 O15 2.320(4) 2_566
Mo4 O25 1.877(4) .
Mo4 O27 1.692(4) .
Mo4 O28 1.751(4) .
Mo4 O30 2.111(4) .
Mo5 O12 1.740(4) .
Mo5 O13 1.812(3) .
Mo5 O14 1.728(4) .
Mo5 O15 1.811(4) .
C01B O5 1.257(8) .
C01B O6 1.280(8) .
C01B C6BA 1.543(8) .
O1 Mo4 2.026(4) 2_566
O1 P3 1.551(4) .
O2 Co3 2.033(4) 2_566
O2 P3 1.511(4) .
O3 P3 1.540(4) .
O8 P2 1.536(4) .
O9 P2 1.552(4) .
O10 P2 1.513(4) .
O13 Mo1 2.362(4) 2_566
O13 Mo2 2.372(4) 2_566
O14 Co3 2.204(4) 2_566
O15 Mo3 2.361(4) 2_566
O15 Mo4 2.320(4) 2_566
O18 P1 1.532(4) .
O20 P1 1.548(4) .
O28 Co1 2.062(4) 2_566
O30 P1 1.528(4) .
P1 C2 1.808(5) .
P2 C1 1.814(5) .
C38 C39 1.30(3) .
C39 N2 1.28(3) .
C6BA C0CA 1.465(11) .
C6BA C3CA 1.514(13) .
C6BA C3AA 1.596(12) .
C6BA C2AB 1.690(19) .
C6BA C3AB 1.446(17) .
C6BA C1AB 1.497(17) .
C9AA H9AA 0.9900 .
C9AA H9AB 0.9900 .
C9AA C4AA 1.51(4) .
C9AA C7AA 1.57(4) .
C6AA H6AA 0.9900 .
C6AA H6AB 0.9900 .
C6AA C4AA 1.55(3) .
C6AA C8AA 1.52(3) .
C4AA H4AA 1.0000 .
C4AA C3CA 1.542(17) .
C0CA H0CA 0.9900 .
C0CA H0CB 0.9900 .
C0CA C7AA 1.524(18) .
C8AA H8AA 1.0000 .
C8AA C3AA 1.550(16) .
C8AA C0BA 1.55(2) .
C7AA H7AA 1.0000 .
C7AA C0BA 1.56(3) .
C3CA H3CA 0.9900 .
C3CA H3CB 0.9900 .
C3AA H3AA 0.9900 .
C3AA H3AB 0.9900 .
C0BA H0BA 0.9900 .
C0BA H0BB 0.9900 .
C9AB H9AC 0.9900 .
C9AB H9AD 0.9900 .
C9AB C4AB 1.38(5) .
C9AB C7AB 1.47(4) .
C6AB H6AC 0.9900 .
C6AB H6AD 0.9900 .
C6AB C4AB 1.49(5) .
C6AB C8AB 1.53(4) .
C4AB H4AB 1.0000 .
C4AB C2AB 1.74(5) .
C8AB H8AB 1.0000 .
C8AB C3AB 1.55(3) .
C8AB C0BB 1.49(4) .
C7AB H7AB 1.0000 .
C7AB C1AB 1.56(3) .
C7AB C0BB 1.55(3) .
C2AB H2AA 0.9900 .
C2AB H2AB 0.9900 .
C3AB H3AC 0.9900 .
C3AB H3AD 0.9900 .
C1AB H1AA 0.9900 .
C1AB H1AB 0.9900 .
C0BB H0BC 0.9900 .
C0BB H0BD 0.9900 .
C0AA C1AA 1.25(4) .
C0AA N0AA 0.93(3) .
C1CA C2AA 1.23(4) .
N3 C2AA 1.35(4) .
C1 C3 1.555(8) .
C1 C5 1.551(9) .
C1 C14 1.536(9) .
C2 C4 1.558(8) .
C2 C7 1.528(10) .
C2 C8 1.546(8) .
C3 H3A 0.9900 .
C3 H3B 0.9900 .
C3 C5BA 1.531(8) .
C4 H4A 0.9900 .
C4 H4B 0.9900 .
C4 C0DA 1.542(9) .
C5 H5A 0.9900 .
C5 H5B 0.9900 .
C5 C10 1.531(9) .
C7 H7A 0.9900 .
C7 H7B 0.9900 .
C7 C6 1.546(10) .
C8 H8A 0.9900 .
C8 H8B 0.9900 .
C8 C9CA 1.543(9) .
C10 H10 1.0000 .
C10 C7CA 1.517(10) .
C10 C5CA 1.524(14) .
C14 H14A 0.9900 .
C14 H14B 0.9900 .
C14 C19 1.544(9) .
C19 H19 1.0000 .
C19 C6CA 1.524(12) .
C19 C5CA 1.544(15) .
C5BA H5BA 1.0000 .
C5BA C7CA 1.535(10) .
C5BA C6CA 1.511(12) .
C0DA H0DA 1.0000 .
C0DA C8CA 1.501(12) .
C0DA C1DA 1.528(10) .
C8CA H8CA 0.9900 .
C8CA H8CB 0.9900 .
C8CA C6 1.552(11) .
C9CA H9CA 1.0000 .
C9CA C1DA 1.535(11) .
C9CA C9 1.487(14) .
C7CA H7CA 0.9900 .
C7CA H7CB 0.9900 .
C6 H6 1.0000 .
C6 C9 1.537(12) .
C6CA H6CA 0.9900 .
C6CA H6CB 0.9900 .
C1DA H1DA 0.9900 .
C1DA H1DB 0.9900 .
C9 H9A 0.9900 .
C9 H9B 0.9900 .
C5CA H5CA 0.9900 .
C5CA H5CB 0.9900 .
N1AA C5AA 1.52(2) .
N1AA C1BA 1.64(3) .
N1AA C2BA 1.57(2) .
N1AA C3BA 1.56(2) .
C5AA C4BA 1.50(3) .
C1BA C4DA 1.561(16) .
C7BA C4BA 1.55(2) .
C7BA C2CA 1.51(3) .
C2BA C8BA 1.47(3) .
C3BA C4CA 1.50(2) .
C9BA C8BA 1.77(3) .
C9BA C3DA 1.459(15) .
C4CA C2DA 1.67(3) .
C2DA C11 1.566(16) .
C5DA C4DA 1.90(3) .
C5DA C6DA 1.493(16) .
